data_7022150
loop_
_publ_author_name
'Jeon, Jong Yeob'
'Lee, Jung Jae'
'Varghese, Jobi Kodiyan'
'Na, Sung Jae'
'Sujith, S.'
'Go, Min Jeong'
'Lee, Junseong'
'Ok, Myung-Ahn'
'Lee, Bun Yeoul'

_publ_section_title
;
 CO2/ethylene oxide copolymerization and ligand variation for a highly
 active salen-cobalt(III) complex tethering 4 quaternary ammonium salts.
;
_journal_issue 25
_journal_name_full 'Dalton transactions (Cambridge, England : 2003)'
_journal_page_first 9245
_journal_page_last 9254
_journal_paper_doi 10.1039/c2dt31854g
_journal_volume 42
_journal_year 2013
_chemical_formula_sum 'C23 H26 Co N2 O2'
_chemical_formula_weight 421.39
_chemical_name_systematic
;
?
;
_space_group_IT_number 15
_symmetry_cell_setting monoclinic
_symmetry_space_group_name_Hall '-C 2yc'
_symmetry_space_group_name_H-M 'C 1 2/c 1'
_atom_sites_solution_hydrogens geom
_atom_sites_solution_primary direct
_atom_sites_solution_secondary difmap
_audit_creation_method SHELXL-97
_cell_angle_alpha 90.00
_cell_angle_beta 104.80(3)
_cell_angle_gamma 90.00
_cell_formula_units_Z 4
_cell_length_a 24.891(5)
_cell_length_b 11.215(2)
_cell_length_c 7.3326(15)
_cell_measurement_reflns_used 2089
_cell_measurement_temperature 293(2)
_cell_measurement_theta_max 27.485
_cell_measurement_theta_min 0.998
_cell_volume 1979.0(7)
_computing_cell_refinement 'HKL Scalepack (Otwinowski & Minor 1997)'
_computing_data_collection 'Collect (Bruker AXS BV, 1997-2004)'
_computing_data_reduction 'HKL Denzo and Scalepack (Otwinowski & Minor 1997)'
_computing_molecular_graphics 'Ortep-3 for Windows (Farrugia, 1997)'
_computing_publication_material 'WinGX publication routines (Farrugia, 1999)'
_computing_structure_refinement 'SHELXL-97 (Sheldrick, 2008)'
_computing_structure_solution 'SHELXS-97 (Sheldrick, 2008)'
_diffrn_ambient_temperature 293(2)
_diffrn_detector_area_resol_mean 9
_diffrn_measured_fraction_theta_full 0.997
_diffrn_measured_fraction_theta_max 0.997
_diffrn_measurement_device_type KappaCCD
_diffrn_measurement_method CCD
_diffrn_radiation_monochromator 'horizonally mounted graphite crystal'
_diffrn_radiation_source 'fine-focus sealed tube'
_diffrn_radiation_type MoK\a
_diffrn_radiation_wavelength 0.71073
_diffrn_reflns_av_R_equivalents 0.0680
_diffrn_reflns_av_sigmaI/netI 0.0794
_diffrn_reflns_limit_h_max 22
_diffrn_reflns_limit_h_min -29
_diffrn_reflns_limit_k_max 13
_diffrn_reflns_limit_k_min -13
_diffrn_reflns_limit_l_max 8
_diffrn_reflns_limit_l_min -7
_diffrn_reflns_number 4416
_diffrn_reflns_theta_full 25.00
_diffrn_reflns_theta_max 25.00
_diffrn_reflns_theta_min 3.39
_exptl_absorpt_coefficient_mu 0.888
_exptl_absorpt_correction_T_max 0.9164
_exptl_absorpt_correction_T_min 0.7463
_exptl_absorpt_correction_type empirical
_exptl_absorpt_process_details 'R. H. Blessing, Acta Crystallogr., Sect A 1995, 51, 33-38.'
_exptl_crystal_colour Red
_exptl_crystal_density_diffrn 1.414
_exptl_crystal_density_method 'not measured'
_exptl_crystal_description Rod
_exptl_crystal_F_000 884
_exptl_crystal_size_max 0.35
_exptl_crystal_size_mid 0.13
_exptl_crystal_size_min 0.10
_refine_diff_density_max 0.270
_refine_diff_density_min -0.225
_refine_diff_density_rms 0.060
_refine_ls_extinction_method none
_refine_ls_goodness_of_fit_ref 1.042
_refine_ls_hydrogen_treatment constr
_refine_ls_matrix_type full
_refine_ls_number_parameters 150
_refine_ls_number_reflns 1740
_refine_ls_number_restraints 0
_refine_ls_restrained_S_all 1.042
_refine_ls_R_factor_all 0.1029
_refine_ls_R_factor_gt 0.0564
_refine_ls_shift/su_max 0.001
_refine_ls_shift/su_mean 0.000
_refine_ls_structure_factor_coef Fsqd
_refine_ls_weighting_details 'calc w=1/[\s^2^(Fo^2^)+(0.0527P)^2^+0.0000P] where P=(Fo^2^+2Fc^2^)/3'
_refine_ls_weighting_scheme calc
_refine_ls_wR_factor_gt 0.1088
_refine_ls_wR_factor_ref 0.1205
_reflns_number_gt 1128
_reflns_number_total 1740
_reflns_threshold_expression >2sigma(I)
_cod_data_source_file c2dt31854g.txt
_cod_data_source_block co08-c2c
_cod_depositor_comments
;
The following automatic conversions were performed:

'_symmetry_cell_setting' value 'Monoclinic' changed to 'monoclinic'
according to /home/saulius/struct/CIF-dictionaries/cif_core.dic
dictionary named 'cif_core.dic' version 2.4.2 from
2011-04-26.

'_exptl_absorpt_correction_type' value 'Empirical'
changed to 'empirical' according to
/home/saulius/struct/CIF-dictionaries/cif_core.dic dictionary named
'cif_core.dic' version 2.4.2 from
2011-04-26.

'_refine_ls_hydrogen_treatment' value 'Constr' changed
to 'constr' according to
/home/saulius/struct/CIF-dictionaries/cif_core.dic dictionary named
'cif_core.dic' version 2.4.2 from 2011-04-26.

Automatic conversion script
Id: cif_fix_values 1891 2012-01-12 08:04:46Z andrius 
;
_cod_original_cell_volume 1979.1(7)
_cod_original_sg_symbol_H-M 'C 2/c'
_cod_database_code 7022150

loop_
_symmetry_equiv_pos_as_xyz
'x, y, z'
'-x, y, -z+1/2'
'x+1/2, y+1/2, z'
'-x+1/2, y+1/2, -z+1/2'
'-x, -y, -z'
'x, -y, z-1/2'
'-x+1/2, -y+1/2, -z'
'x+1/2, -y+1/2, z-1/2'

loop_
_atom_site_label
_atom_site_type_symbol
_atom_site_fract_x
_atom_site_fract_y
_atom_site_fract_z
_atom_site_U_iso_or_equiv
_atom_site_adp_type
_atom_site_occupancy
_atom_site_symmetry_multiplicity
_atom_site_calc_flag
_atom_site_refinement_flags
_atom_site_disorder_group
Co1 Co 1.0000 0.46385(8) 0.7500 0.0454(3) Uani 1 2 d S .
O1 O 0.94791(9) 0.3448(2) 0.7337(4) 0.0483(7) Uani 1 1 d . .
N1 N 0.94889(12) 0.5852(3) 0.7600(4) 0.0513(9) Uani 1 1 d . .
C1 C 0.9788(5) 0.7018(11) 0.812(4) 0.045(3) Uani 0.63(5) 1 d P 1
H1 H 0.9984 0.7028 0.9465 0.054 Uiso 0.63(5) 1 calc PR 1
C1A C 0.9714(12) 0.694(2) 0.709(10) 0.059(7) Uani 0.37(5) 1 d P 2
H1A H 0.9666 0.6913 0.5717 0.071 Uiso 0.37(5) 1 calc PR 2
C2 C 0.95001(18) 0.8181(4) 0.7547(7) 0.0648(13) Uani 1 1 d . .
H2A H 0.9437 0.8135 0.8793 0.16(3) Uiso 1 1 d R .
H2B H 0.9163 0.8450 0.6664 0.15(2) Uiso 1 1 d R .
C3 C 1.0000 0.9012(6) 0.7500 0.0704(19) Uani 1 2 d S .
H3A H 0.9912 0.9515 0.6391 0.14(2) Uiso 1 1 d R .
C6 C 0.89735(18) 0.5732(4) 0.7639(6) 0.0582(13) Uani 1 1 d . .
H6 H 0.8777 0.6424 0.7734 0.088(17) Uiso 1 1 d R .
C7 C 0.86906(14) 0.4626(4) 0.7568(5) 0.0474(10) Uani 1 1 d . .
C8 C 0.89526(15) 0.3541(4) 0.7420(5) 0.0461(11) Uani 1 1 d . .
C9 C 0.86452(14) 0.2476(4) 0.7355(6) 0.0520(11) Uani 1 1 d . .
C10 C 0.80978(16) 0.2549(5) 0.7464(6) 0.0633(13) Uani 1 1 d . .
H10 H 0.7898 0.1844 0.7426 0.056(12) Uiso 1 1 d R .
C11 C 0.78255(16) 0.3629(4) 0.7600(6) 0.0596(12) Uani 1 1 d . .
C12 C 0.81303(15) 0.4631(5) 0.7669(6) 0.0587(11) Uani 1 1 d . .
H12 H 0.7964 0.5356 0.7767 0.066(14) Uiso 1 1 d R .
C13 C 0.89180(19) 0.1297(4) 0.7205(8) 0.0677(13) Uani 1 1 d . .
H13A H 0.9116 0.1035 0.8310 0.15(3) Uiso 1 1 d R .
H13B H 0.9126 0.1378 0.6247 0.23(4) Uiso 1 1 d R .
H13C H 0.8607 0.0731 0.6621 0.19(3) Uiso 1 1 d R .
C14 C 0.72297(17) 0.3635(6) 0.7766(9) 0.0878(18) Uani 1 1 d . .
H14A H 0.7005 0.4138 0.6573 0.15(2) Uiso 1 1 d R .
H14B H 0.7180 0.4042 0.8779 0.14(3) Uiso 1 1 d R .
H14C H 0.7073 0.2883 0.7545 0.18(4) Uiso 1 1 d R .

loop_
_atom_site_aniso_label
_atom_site_aniso_U_11
_atom_site_aniso_U_22
_atom_site_aniso_U_33
_atom_site_aniso_U_23
_atom_site_aniso_U_13
_atom_site_aniso_U_12
Co1 0.0403(4) 0.0412(5) 0.0557(5) 0.000 0.0139(3) 0.000
O1 0.0384(14) 0.0438(19) 0.0647(18) 0.0015(14) 0.0169(12) -0.0024(12)
N1 0.047(2) 0.041(2) 0.068(2) 0.0057(18) 0.0184(17) 0.0023(16)
C1 0.059(6) 0.027(5) 0.053(8) -0.008(6) 0.024(6) -0.001(3)
C1A 0.074(11) 0.031(9) 0.08(2) -0.007(13) 0.035(14) 0.001(7)
C2 0.077(3) 0.042(3) 0.081(4) 0.010(3) 0.029(3) 0.010(2)
C3 0.076(4) 0.041(4) 0.098(6) 0.000 0.028(4) 0.000
C6 0.055(3) 0.049(3) 0.073(3) 0.006(2) 0.020(2) 0.013(2)
C7 0.048(2) 0.043(3) 0.052(2) 0.004(2) 0.0137(17) 0.001(2)
C8 0.044(2) 0.045(3) 0.050(3) 0.005(2) 0.0131(18) 0.003(2)
C9 0.041(2) 0.051(3) 0.065(3) -0.002(2) 0.0152(18) -0.004(2)
C10 0.049(2) 0.061(4) 0.083(3) -0.001(3) 0.023(2) -0.011(2)
C11 0.047(2) 0.057(3) 0.077(3) 0.005(3) 0.020(2) 0.002(2)
C12 0.047(2) 0.059(3) 0.071(3) 0.004(3) 0.0173(19) 0.012(3)
C13 0.061(3) 0.044(3) 0.100(4) 0.003(3) 0.025(3) 0.001(2)
C14 0.046(3) 0.098(5) 0.126(5) -0.001(4) 0.034(3) 0.004(3)

loop_
_atom_type_symbol
_atom_type_description
_atom_type_scat_dispersion_real
_atom_type_scat_dispersion_imag
_atom_type_scat_source
C C 0.0033 0.0016 'International Tables Vol C Tables 4.2.6.8 and 6.1.1.4'
H H 0.0000 0.0000 'International Tables Vol C Tables 4.2.6.8 and 6.1.1.4'
N N 0.0061 0.0033 'International Tables Vol C Tables 4.2.6.8 and 6.1.1.4'
O O 0.0106 0.0060 'International Tables Vol C Tables 4.2.6.8 and 6.1.1.4'
Co Co 0.3494 0.9721 'International Tables Vol C Tables 4.2.6.8 and 6.1.1.4'

loop_
_geom_angle_atom_site_label_1
_geom_angle_atom_site_label_2
_geom_angle_atom_site_label_3
_geom_angle
_geom_angle_site_symmetry_1
_geom_angle_site_symmetry_3
O1 Co1 O1 87.18(15) . 2_756
O1 Co1 N1 93.17(12) . .
O1 Co1 N1 174.24(13) 2_756 .
O1 Co1 N1 174.24(13) . 2_756
O1 Co1 N1 93.17(12) 2_756 2_756
N1 Co1 N1 87.1(2) . 2_756
C8 O1 Co1 128.6(2) . .
C6 N1 C1A 123.3(10) . .
C6 N1 C1 120.8(6) . .
C1A N1 C1 29.1(17) . .
C6 N1 Co1 127.6(3) . .
C1A N1 Co1 107.0(9) . .
C1 N1 Co1 110.1(5) . .
C2 C1 N1 121.0(12) . .
C2 C1 C1 100.5(16) . 2_756
N1 C1 C1 102.4(16) . 2_756
C1A C1A N1 108(4) 2_756 .
C1A C1A C2 106(3) 2_756 .
N1 C1A C2 122(2) . .
C1 C2 C1A 28.0(14) . .
C1 C2 C3 101.5(6) . .
C1A C2 C3 102.1(9) . .
C2 C3 C2 106.7(5) 2_756 .
N1 C6 C7 125.0(4) . .
C8 C7 C12 119.6(4) . .
C8 C7 C6 121.7(4) . .
C12 C7 C6 118.7(5) . .
O1 C8 C7 123.8(4) . .
O1 C8 C9 117.6(4) . .
C7 C8 C9 118.6(4) . .
C10 C9 C8 118.7(4) . .
C10 C9 C13 121.6(4) . .
C8 C9 C13 119.7(3) . .
C9 C10 C11 123.6(4) . .
C12 C11 C10 116.4(4) . .
C12 C11 C14 123.0(5) . .
C10 C11 C14 120.6(5) . .
C11 C12 C7 123.1(5) . .

loop_
_geom_bond_atom_site_label_1
_geom_bond_atom_site_label_2
_geom_bond_distance
_geom_bond_site_symmetry_2
Co1 O1 1.844(2) .
Co1 O1 1.844(2) 2_756
Co1 N1 1.877(3) .
Co1 N1 1.877(3) 2_756
O1 C8 1.332(4) .
N1 C6 1.297(5) .
N1 C1A 1.43(2) .
N1 C1 1.506(15) .
C1 C2 1.496(13) .
C1 C1 1.56(4) 2_756
C1A C1A 1.40(8) 2_756
C1A C2 1.56(3) .
C2 C3 1.562(6) .
C3 C2 1.562(6) 2_756
C6 C7 1.421(6) .
C7 C8 1.397(6) .
C7 C12 1.415(5) .
C8 C9 1.413(5) .
C9 C10 1.388(5) .
C9 C13 1.503(6) .
C10 C11 1.404(6) .
C11 C12 1.350(6) .
C11 C14 1.519(6) .
